data_7229320
loop_
_publ_author_name
'Qin, Qian'
'Mague, Joel T.'
'Moses, Khadija Z.'
'Carnicom, Elizabeth M.'
'Cava, Robert J.'

_publ_section_title
;
 Structure and Characterization of Charge Transfer Complexes of
 Benzo[1,2-b:3,4-b&#x2019;:5,6-b&#x201D;]trithiophene [C3h-BTT]
;
_journal_name_full CrystEngComm
_journal_paper_doi 10.1039/C7CE01471F
_journal_year 2017
_chemical_formula_moiety 'C12 H4 N4, C12 H6 S3, C7 H8'
_chemical_formula_sum 'C31 H18 N4 S3'
_chemical_formula_weight 542.67
_space_group_crystal_system triclinic
_space_group_IT_number 2
_space_group_name_Hall '-P 1'
_space_group_name_H-M_alt 'P -1'
_symmetry_space_group_name_Hall '-P 1'
_symmetry_space_group_name_H-M 'P -1'
_atom_sites_solution_hydrogens geom
_atom_sites_solution_primary direct
_atom_sites_solution_secondary difmap
_audit_creation_method SHELXL-2014/7
_audit_update_record
;
2017-08-01 deposited with the CCDC.
2017-10-13 downloaded from the CCDC.
;
_cell_angle_alpha 67.768(1)
_cell_angle_beta 73.706(1)
_cell_angle_gamma 88.504(1)
_cell_formula_units_Z 2
_cell_length_a 11.0658(3)
_cell_length_b 11.3445(3)
_cell_length_c 11.9815(3)
_cell_measurement_reflns_used 9984
_cell_measurement_temperature 150(2)
_cell_measurement_theta_max 72.1573
_cell_measurement_theta_min 4.1685
_cell_volume 1330.94(6)
_computing_cell_refinement '<i>SAINT</i> (Bruker, 2016)'
_computing_data_collection '<i>APEX3</i> (Bruker, 2016)'
_computing_data_reduction '<i>SAINT</i>  (Bruker, 2016)'
_computing_molecular_graphics '<i>DIAMOND</i> (Brandenburg & Putz, 2012)'
_computing_publication_material '<i>SHELXTL</i> (Bruker, 2016)'
_computing_structure_refinement '<i>SHELXL 2014/7</i> (Sheldrick, 2015<i>b</i>)'
_computing_structure_solution '<i>SHELXT</i> (Sheldrick, 2015<i>a</i>)'
_diffrn_ambient_temperature 150(2)
_diffrn_detector_area_resol_mean 10.4167
_diffrn_measured_fraction_theta_full 0.982
_diffrn_measured_fraction_theta_max 0.979
_diffrn_measurement_device_type 'Bruker D8 VENTURE PHOTON 100 CMOS'
_diffrn_measurement_method '\w scans'
_diffrn_radiation_monochromator mirror
_diffrn_radiation_type CuK\a
_diffrn_radiation_wavelength 1.54178
_diffrn_reflns_av_R_equivalents 0.0477
_diffrn_reflns_av_unetI/netI 0.0383
_diffrn_reflns_Laue_measured_fraction_full 0.982
_diffrn_reflns_Laue_measured_fraction_max 0.979
_diffrn_reflns_limit_h_max 13
_diffrn_reflns_limit_h_min -13
_diffrn_reflns_limit_k_max 13
_diffrn_reflns_limit_k_min -13
_diffrn_reflns_limit_l_max 14
_diffrn_reflns_limit_l_min -14
_diffrn_reflns_number 18485
_diffrn_reflns_point_group_measured_fraction_full 0.982
_diffrn_reflns_point_group_measured_fraction_max 0.979
_diffrn_reflns_theta_full 68.000
_diffrn_reflns_theta_max 72.236
_diffrn_reflns_theta_min 4.168
_diffrn_source 'INCOATEC I\mS micro--focus source'
_exptl_absorpt_coefficient_mu 2.765
_exptl_absorpt_correction_T_max 0.95
_exptl_absorpt_correction_T_min 0.77
_exptl_absorpt_correction_type multi-scan
_exptl_absorpt_process_details '<i>SADABS</i> (Bruker, 2016)'
_exptl_crystal_colour 'dark yellow-brown'
_exptl_crystal_density_diffrn 1.354
_exptl_crystal_density_method 'not measured'
_exptl_crystal_description plate
_exptl_crystal_F_000 560
_exptl_crystal_recrystallization_method 'Re-crystallisation from solvent: toluene'
_exptl_crystal_size_max 0.291
_exptl_crystal_size_mid 0.112
_exptl_crystal_size_min 0.017
_exptl_transmission_factor_max 0.806
_exptl_transmission_factor_min 0.650
_refine_diff_density_max 0.524
_refine_diff_density_min -0.548
_refine_diff_density_rms 0.084
_refine_ls_extinction_method none
_refine_ls_goodness_of_fit_ref 1.049
_refine_ls_hydrogen_treatment constr
_refine_ls_matrix_type full
_refine_ls_number_parameters 344
_refine_ls_number_reflns 5135
_refine_ls_number_restraints 0
_refine_ls_restrained_S_all 1.049
_refine_ls_R_factor_all 0.0782
_refine_ls_R_factor_gt 0.0651
_refine_ls_shift/su_max 0.000
_refine_ls_shift/su_mean 0.000
_refine_ls_structure_factor_coef Fsqd
_refine_ls_weighting_details 'w=1/[\s^2^(Fo^2^)+(0.0769P)^2^+3.0376P] where P=(Fo^2^+2Fc^2^)/3'
_refine_ls_weighting_scheme calc
_refine_ls_wR_factor_gt 0.1630
_refine_ls_wR_factor_ref 0.1763
_reflns_Friedel_coverage 0.000
_reflns_number_gt 4279
_reflns_number_total 5135
_reflns_threshold_expression 'I > 2\s(I)'
_cod_data_source_file c7ce01471f1.cif
_cod_data_source_block RAP115_0m
_cod_database_code 7229320
_shelx_shelxl_version_number 2014/7
_shelx_space_group_comment
;
The symmetry employed for this shelxl refinement is uniquely defined
by the following loop, which should always be used as a source of
symmetry information in preference to the above space-group names.
They are only intended as comments.
;
_shelx_estimated_absorpt_t_min 0.500
_shelx_estimated_absorpt_t_max 0.954

loop_
_space_group_symop_operation_xyz
'x, y, z'
'-x, -y, -z'

loop_
_atom_site_label
_atom_site_type_symbol
_atom_site_fract_x
_atom_site_fract_y
_atom_site_fract_z
_atom_site_U_iso_or_equiv
_atom_site_adp_type
_atom_site_occupancy
_atom_site_site_symmetry_order
_atom_site_calc_flag
_atom_site_refinement_flags_posn
_atom_site_refinement_flags_adp
N1 N 0.6033(4) 0.9432(3) 0.8451(4) 0.0476(9) Uani 1 1 d . .
N2 N 0.4484(4) 0.7949(3) 0.6200(3) 0.0469(9) Uani 1 1 d . .
C1 C 0.5441(3) 0.4818(3) 1.1044(3) 0.0238(6) Uani 1 1 d . .
H1 H 0.5739 0.4681 1.1750 0.029 Uiso 1 1 calc R U
C2 C 0.5480(3) 0.6019(3) 1.0192(3) 0.0250(7) Uani 1 1 d . .
H2 H 0.5799 0.6718 1.0312 0.030 Uiso 1 1 calc R U
C3 C 0.5048(3) 0.6259(3) 0.9112(3) 0.0228(6) Uani 1 1 d . .
C4 C 0.5119(3) 0.7486(3) 0.8230(3) 0.0277(7) Uani 1 1 d . .
C5 C 0.5623(4) 0.8569(3) 0.8352(3) 0.0331(8) Uani 1 1 d . .
C6 C 0.4754(3) 0.7747(3) 0.7105(3) 0.0324(8) Uani 1 1 d . .
N3 N 0.7929(4) 0.4548(4) 0.2297(3) 0.0467(9) Uani 1 1 d . .
N4 N 0.8474(3) 0.1031(3) 0.5375(3) 0.0432(8) Uani 1 1 d . .
C7 C 1.0149(3) 0.6332(3) 0.4328(3) 0.0228(6) Uani 1 1 d . .
H7 H 1.0253 0.7234 0.3887 0.027 Uiso 1 1 calc R U
C8 C 0.9570(3) 0.5605(3) 0.3931(3) 0.0233(6) Uani 1 1 d . .
H8 H 0.9280 0.5998 0.3211 0.028 Uiso 1 1 calc R U
C9 C 0.9388(3) 0.4228(3) 0.4593(3) 0.0221(6) Uani 1 1 d . .
C10 C 0.8783(3) 0.3482(3) 0.4197(3) 0.0264(7) Uani 1 1 d . .
C11 C 0.8299(3) 0.4044(3) 0.3144(4) 0.0321(8) Uani 1 1 d . .
C12 C 0.8596(3) 0.2120(3) 0.4841(3) 0.0308(7) Uani 1 1 d . .
S1 S 0.74179(9) 0.16935(8) 0.96299(9) 0.0357(2) Uani 1 1 d . .
S2 S 0.63136(9) 0.50300(9) 0.55175(9) 0.0348(2) Uani 1 1 d . .
S3 S 0.86312(9) 0.67533(9) 0.80815(9) 0.0359(2) Uani 1 1 d . .
C13 C 0.8025(3) 0.5427(3) 0.7980(3) 0.0242(6) Uani 1 1 d . .
C14 C 0.7957(3) 0.4128(3) 0.8784(3) 0.0231(6) Uani 1 1 d . .
C15 C 0.7405(3) 0.3207(3) 0.8516(3) 0.0229(6) Uani 1 1 d . .
C16 C 0.6933(3) 0.3548(3) 0.7469(3) 0.0245(7) Uani 1 1 d . .
C17 C 0.7005(3) 0.4841(3) 0.6701(3) 0.0255(7) Uani 1 1 d . .
C18 C 0.7565(3) 0.5803(3) 0.6931(3) 0.0255(7) Uani 1 1 d . .
C19 C 0.8365(3) 0.3495(4) 0.9942(3) 0.0313(8) Uani 1 1 d . .
H19 H 0.8759 0.3953 1.0284 0.038 Uiso 1 1 calc R U
C20 C 0.8145(4) 0.2324(5) 1.0413(4) 0.0446(10) Uani 1 1 d . .
H20 H 0.8358 0.1804 1.1152 0.054 Uiso 1 1 calc R U
C21 C 0.6327(3) 0.2775(3) 0.6997(4) 0.0301(8) Uani 1 1 d . .
H21 H 0.6205 0.1868 0.7383 0.036 Uiso 1 1 calc R U
C22 C 0.5992(4) 0.3390(4) 0.6068(4) 0.0414(9) Uani 1 1 d . .
H22 H 0.5585 0.2999 0.5679 0.050 Uiso 1 1 calc R U
C23 C 0.7754(3) 0.7187(3) 0.6234(3) 0.0344(9) Uani 1 1 d . .
H23 H 0.7505 0.7608 0.5492 0.041 Uiso 1 1 calc R U
C24 C 0.8255(3) 0.7746(3) 0.6691(4) 0.0389(10) Uani 1 1 d . .
H24 H 0.8435 0.8649 0.6334 0.047 Uiso 1 1 calc R U
C25 C 0.8966(4) -0.0162(4) 0.3101(4) 0.0437(9) Uani 1 1 d . .
H25 H 0.9348 0.0219 0.3516 0.052 Uiso 1 1 calc R U
C26 C 0.9711(4) -0.0538(4) 0.2190(4) 0.0428(9) Uani 1 1 d . .
H26 H 1.0605 -0.0406 0.1962 0.051 Uiso 1 1 calc R U
C27 C 0.9152(4) -0.1105(4) 0.1611(4) 0.0393(9) Uani 1 1 d . .
H27 H 0.9676 -0.1360 0.0980 0.047 Uiso 1 1 calc R U
C28 C 0.7861(4) -0.1321(4) 0.1910(4) 0.0415(9) Uani 1 1 d . .
C29 C 0.7106(4) -0.0900(4) 0.2837(4) 0.0455(10) Uani 1 1 d . .
H29 H 0.6210 -0.1009 0.3055 0.055 Uiso 1 1 calc R U
C30 C 0.7670(4) -0.0334(3) 0.3419(3) 0.0388(9) Uani 1 1 d . .
H30 H 0.7162 -0.0061 0.4043 0.047 Uiso 1 1 calc R U
C31 C 0.7251(6) -0.1934(6) 0.1270(6) 0.0679(14) Uani 1 1 d . .
H31A H 0.6618 -0.1395 0.0951 0.102 Uiso 1 1 calc R U
H31B H 0.6839 -0.2777 0.1874 0.102 Uiso 1 1 calc R U
H31C H 0.7896 -0.2030 0.0566 0.102 Uiso 1 1 calc R U

loop_
_atom_site_aniso_label
_atom_site_aniso_U_11
_atom_site_aniso_U_22
_atom_site_aniso_U_33
_atom_site_aniso_U_23
_atom_site_aniso_U_13
_atom_site_aniso_U_12
N1 0.062(2) 0.0249(17) 0.048(2) -0.0104(16) -0.0090(17) -0.0019(15)
N2 0.057(2) 0.043(2) 0.0382(19) -0.0088(16) -0.0215(17) 0.0123(16)
C1 0.0248(15) 0.0249(16) 0.0241(15) -0.0119(13) -0.0073(12) 0.0020(12)
C2 0.0249(15) 0.0245(16) 0.0286(16) -0.0145(14) -0.0063(13) 0.0018(12)
C3 0.0224(15) 0.0193(14) 0.0247(16) -0.0086(13) -0.0041(12) 0.0040(12)
C4 0.0292(16) 0.0232(16) 0.0277(17) -0.0090(14) -0.0053(13) 0.0043(13)
C5 0.041(2) 0.0212(17) 0.0319(18) -0.0079(15) -0.0061(15) 0.0039(14)
C6 0.0355(18) 0.0222(16) 0.0300(18) -0.0018(14) -0.0075(15) 0.0064(14)
N3 0.055(2) 0.055(2) 0.048(2) -0.0293(18) -0.0298(18) 0.0105(17)
N4 0.054(2) 0.0304(18) 0.047(2) -0.0198(16) -0.0116(16) 0.0006(15)
C7 0.0259(15) 0.0194(14) 0.0205(15) -0.0057(12) -0.0058(12) 0.0035(12)
C8 0.0278(16) 0.0213(15) 0.0202(15) -0.0061(13) -0.0087(12) 0.0045(12)
C9 0.0236(15) 0.0201(15) 0.0232(15) -0.0096(13) -0.0061(12) 0.0032(11)
C10 0.0291(16) 0.0248(16) 0.0268(16) -0.0117(14) -0.0080(13) 0.0028(13)
C11 0.0350(18) 0.0345(19) 0.0361(19) -0.0212(17) -0.0137(16) 0.0023(15)
C12 0.0345(18) 0.0279(19) 0.0357(19) -0.0182(16) -0.0104(15) 0.0012(14)
S1 0.0408(5) 0.0229(4) 0.0338(5) -0.0045(4) -0.0059(4) 0.0070(3)
S2 0.0368(5) 0.0366(5) 0.0317(5) -0.0106(4) -0.0152(4) 0.0098(4)
S3 0.0383(5) 0.0326(5) 0.0395(5) -0.0198(4) -0.0070(4) 0.0008(4)
C13 0.0243(15) 0.0207(15) 0.0230(15) -0.0088(13) 0.0004(12) 0.0012(12)
C14 0.0244(15) 0.0223(15) 0.0198(15) -0.0076(13) -0.0034(12) 0.0050(12)
C15 0.0249(15) 0.0158(14) 0.0206(15) -0.0044(12) 0.0005(12) 0.0034(11)
C16 0.0232(15) 0.0228(16) 0.0251(16) -0.0104(13) -0.0020(12) 0.0038(12)
C17 0.0237(15) 0.0298(17) 0.0224(15) -0.0102(14) -0.0062(12) 0.0077(13)
C18 0.0278(16) 0.0181(15) 0.0216(15) -0.0029(13) -0.0007(12) 0.0055(12)
C19 0.0227(16) 0.058(2) 0.0261(17) -0.0300(18) -0.0078(13) 0.0112(15)
C20 0.043(2) 0.062(3) 0.0244(18) -0.0116(19) -0.0116(16) 0.020(2)
C21 0.0173(15) 0.0276(17) 0.048(2) -0.0254(17) 0.0020(14) -0.0051(12)
C22 0.0299(19) 0.038(2) 0.058(3) -0.028(2) -0.0013(18) -0.0004(15)
C23 0.0305(18) 0.0287(19) 0.0220(16) 0.0053(15) 0.0033(14) 0.0155(15)
C24 0.0328(19) 0.0145(15) 0.039(2) 0.0054(15) 0.0138(16) 0.0057(13)
C25 0.055(2) 0.038(2) 0.036(2) -0.0089(18) -0.0175(19) 0.0147(18)
C26 0.048(2) 0.033(2) 0.039(2) -0.0038(18) -0.0140(18) 0.0083(17)
C27 0.048(2) 0.0291(19) 0.035(2) -0.0085(16) -0.0098(17) 0.0081(16)
C28 0.051(2) 0.0305(19) 0.041(2) -0.0094(17) -0.0157(18) -0.0006(17)
C29 0.048(2) 0.036(2) 0.039(2) -0.0027(18) -0.0086(18) 0.0025(17)
C30 0.054(2) 0.0265(18) 0.0236(17) -0.0001(15) -0.0067(16) 0.0095(16)
C31 0.073(4) 0.066(3) 0.073(4) -0.033(3) -0.025(3) -0.005(3)

loop_
_atom_type_symbol
_atom_type_description
_atom_type_scat_dispersion_real
_atom_type_scat_dispersion_imag
_atom_type_scat_source
C C 0.0181 0.0091 'International Tables Vol C Tables 4.2.6.8 and 6.1.1.4'
H H 0.0000 0.0000 'International Tables Vol C Tables 4.2.6.8 and 6.1.1.4'
N N 0.0311 0.0180 'International Tables Vol C Tables 4.2.6.8 and 6.1.1.4'
S S 0.3331 0.5567 'International Tables Vol C Tables 4.2.6.8 and 6.1.1.4'

loop_
_geom_angle_atom_site_label_1
_geom_angle_atom_site_label_2
_geom_angle_atom_site_label_3
_geom_angle
_geom_angle_site_symmetry_1
_geom_angle_site_symmetry_3
C2 C1 C3 120.4(3) . 2_667
C2 C1 H1 119.8 . .
C3 C1 H1 119.8 2_667 .
C1 C2 C3 121.3(3) . .
C1 C2 H2 119.4 . .
C3 C2 H2 119.4 . .
C4 C3 C2 120.9(3) . .
C4 C3 C1 120.8(3) . 2_667
C2 C3 C1 118.3(3) . 2_667
C3 C4 C5 121.9(3) . .
C3 C4 C6 122.0(3) . .
C5 C4 C6 116.0(3) . .
N1 C5 C4 179.5(4) . .
N2 C6 C4 178.8(4) . .
C8 C7 C9 121.4(3) . 2_766
C8 C7 H7 119.3 . .
C9 C7 H7 119.3 2_766 .
C7 C8 C9 120.4(3) . .
C7 C8 H8 119.8 . .
C9 C8 H8 119.8 . .
C10 C9 C7 121.3(3) . 2_766
C10 C9 C8 120.6(3) . .
C7 C9 C8 118.1(3) 2_766 .
C9 C10 C11 121.0(3) . .
C9 C10 C12 121.3(3) . .
C11 C10 C12 117.7(3) . .
N3 C11 C10 176.9(4) . .
N4 C12 C10 177.8(4) . .
C20 S1 C15 91.10(19) . .
C22 S2 C17 90.47(19) . .
C13 S3 C24 89.83(18) . .
C18 C13 C14 121.6(3) . .
C18 C13 S3 109.8(2) . .
C14 C13 S3 128.7(3) . .
C15 C14 C13 118.4(3) . .
C15 C14 C19 109.9(3) . .
C13 C14 C19 131.7(3) . .
C14 C15 C16 121.7(3) . .
C14 C15 S1 110.0(2) . .
C16 C15 S1 128.3(3) . .
C17 C16 C15 118.4(3) . .
C17 C16 C21 109.8(3) . .
C15 C16 C21 131.7(3) . .
C16 C17 C18 121.8(3) . .
C16 C17 S2 110.1(2) . .
C18 C17 S2 128.1(3) . .
C13 C18 C17 118.1(3) . .
C13 C18 C23 111.7(3) . .
C17 C18 C23 130.1(3) . .
C20 C19 C14 113.8(3) . .
C20 C19 H19 123.1 . .
C14 C19 H19 123.1 . .
C19 C20 S1 115.1(3) . .
C19 C20 H20 122.5 . .
S1 C20 H20 122.5 . .
C22 C21 C16 114.7(3) . .
C22 C21 H21 122.7 . .
C16 C21 H21 122.7 . .
C21 C22 S2 114.9(3) . .
C21 C22 H22 122.6 . .
S2 C22 H22 122.6 . .
C24 C23 C18 113.6(3) . .
C24 C23 H23 123.2 . .
C18 C23 H23 123.2 . .
C23 C24 S3 115.0(3) . .
C23 C24 H24 122.5 . .
S3 C24 H24 122.5 . .
C26 C25 C30 120.4(4) . .
C26 C25 H25 119.8 . .
C30 C25 H25 119.8 . .
C27 C26 C25 119.4(4) . .
C27 C26 H26 120.3 . .
C25 C26 H26 120.3 . .
C26 C27 C28 122.5(4) . .
C26 C27 H27 118.7 . .
C28 C27 H27 118.7 . .
C27 C28 C29 117.2(4) . .
C27 C28 C31 122.5(4) . .
C29 C28 C31 120.3(4) . .
C30 C29 C28 120.1(4) . .
C30 C29 H29 120.0 . .
C28 C29 H29 120.0 . .
C29 C30 C25 120.3(4) . .
C29 C30 H30 119.8 . .
C25 C30 H30 119.8 . .
C28 C31 H31A 109.5 . .
C28 C31 H31B 109.5 . .
H31A C31 H31B 109.5 . .
C28 C31 H31C 109.5 . .
H31A C31 H31C 109.5 . .
H31B C31 H31C 109.5 . .

loop_
_geom_bond_atom_site_label_1
_geom_bond_atom_site_label_2
_geom_bond_distance
_geom_bond_site_symmetry_2
N1 C5 1.149(5) .
N2 C6 1.143(5) .
C1 C2 1.352(5) .
C1 C3 1.444(4) 2_667
C1 H1 0.9500 .
C2 C3 1.432(5) .
C2 H2 0.9500 .
C3 C4 1.380(5) .
C3 C1 1.444(4) 2_667
C4 C5 1.435(5) .
C4 C6 1.438(5) .
N3 C11 1.143(5) .
N4 C12 1.147(5) .
C7 C8 1.346(4) .
C7 C9 1.439(4) 2_766
C7 H7 0.9500 .
C8 C9 1.449(4) .
C8 H8 0.9500 .
C9 C10 1.379(4) .
C9 C7 1.439(4) 2_766
C10 C11 1.428(5) .
C10 C12 1.432(5) .
S1 C20 1.732(5) .
S1 C15 1.733(3) .
S2 C22 1.731(4) .
S2 C17 1.736(3) .
S3 C13 1.722(3) .
S3 C24 1.778(4) .
C13 C18 1.401(5) .
C13 C14 1.414(4) .
C14 C15 1.402(4) .
C14 C19 1.492(4) .
C15 C16 1.409(5) .
C16 C17 1.396(5) .
C16 C21 1.469(4) .
C17 C18 1.417(5) .
C18 C23 1.461(5) .
C19 C20 1.231(6) .
C19 H19 0.9500 .
C20 H20 0.9500 .
C21 C22 1.221(6) .
C21 H21 0.9500 .
C22 H22 0.9500 .
C23 C24 1.209(6) .
C23 H23 0.9500 .
C24 H24 0.9500 .
C25 C26 1.372(6) .
C25 C30 1.376(6) .
C25 H25 0.9500 .
C26 C27 1.369(6) .
C26 H26 0.9500 .
C27 C28 1.376(6) .
C27 H27 0.9500 .
C28 C29 1.422(6) .
C28 C31 1.499(6) .
C29 C30 1.374(6) .
C29 H29 0.9500 .
C30 H30 0.9500 .
C31 H31A 0.9800 .
C31 H31B 0.9800 .
C31 H31C 0.9800 .

loop_
_geom_torsion_atom_site_label_1
_geom_torsion_atom_site_label_2
_geom_torsion_atom_site_label_3
_geom_torsion_atom_site_label_4
_geom_torsion
_geom_torsion_site_symmetry_1
_geom_torsion_site_symmetry_4
C3 C1 C2 C3 -0.5(5) 2_667 .
C1 C2 C3 C4 -178.4(3) . .
C1 C2 C3 C1 0.5(5) . 2_667
C2 C3 C4 C5 0.0(5) . .
C1 C3 C4 C5 -178.9(3) 2_667 .
C2 C3 C4 C6 176.7(3) . .
C1 C3 C4 C6 -2.1(5) 2_667 .
C9 C7 C8 C9 0.6(5) 2_766 .
C7 C8 C9 C10 179.2(3) . .
C7 C8 C9 C7 -0.5(5) . 2_766
C7 C9 C10 C11 178.5(3) 2_766 .
C8 C9 C10 C11 -1.2(5) . .
C7 C9 C10 C12 -0.3(5) 2_766 .
C8 C9 C10 C12 180.0(3) . .
C24 S3 C13 C18 -0.8(2) . .
C24 S3 C13 C14 179.3(3) . .
C18 C13 C14 C15 -0.5(4) . .
S3 C13 C14 C15 179.4(2) . .
C18 C13 C14 C19 -179.6(3) . .
S3 C13 C14 C19 0.3(5) . .
C13 C14 C15 C16 0.6(4) . .
C19 C14 C15 C16 179.9(3) . .
C13 C14 C15 S1 -179.6(2) . .
C19 C14 C15 S1 -0.3(3) . .
C20 S1 C15 C14 0.2(2) . .
C20 S1 C15 C16 -180.0(3) . .
C14 C15 C16 C17 -1.1(5) . .
S1 C15 C16 C17 179.0(2) . .
C14 C15 C16 C21 179.9(3) . .
S1 C15 C16 C21 0.0(5) . .
C15 C16 C17 C18 1.7(5) . .
C21 C16 C17 C18 -179.1(3) . .
C15 C16 C17 S2 -177.7(2) . .
C21 C16 C17 S2 1.6(3) . .
C22 S2 C17 C16 -1.2(3) . .
C22 S2 C17 C18 179.5(3) . .
C14 C13 C18 C17 1.0(5) . .
S3 C13 C18 C17 -178.9(2) . .
C14 C13 C18 C23 -179.2(3) . .
S3 C13 C18 C23 0.9(3) . .
C16 C17 C18 C13 -1.6(5) . .
S2 C17 C18 C13 177.6(2) . .
C16 C17 C18 C23 178.7(3) . .
S2 C17 C18 C23 -2.2(5) . .
C15 C14 C19 C20 0.2(4) . .
C13 C14 C19 C20 179.4(3) . .
C14 C19 C20 S1 -0.1(4) . .
C15 S1 C20 C19 0.0(3) . .
C17 C16 C21 C22 -1.2(4) . .
C15 C16 C21 C22 177.8(3) . .
C16 C21 C22 S2 0.3(4) . .
C17 S2 C22 C21 0.6(3) . .
C13 C18 C23 C24 -0.5(4) . .
C17 C18 C23 C24 179.2(3) . .
C18 C23 C24 S3 -0.1(4) . .
C13 S3 C24 C23 0.5(3) . .
C30 C25 C26 C27 -1.0(6) . .
C25 C26 C27 C28 -0.2(6) . .
C26 C27 C28 C29 1.5(6) . .
C26 C27 C28 C31 179.5(4) . .
C27 C28 C29 C30 -1.7(6) . .
C31 C28 C29 C30 -179.8(4) . .
C28 C29 C30 C25 0.5(6) . .
C26 C25 C30 C29 0.8(6) . .
